data_4066062
loop_
_publ_author_name
'Song, Li-Cheng'
'Mei, Shu-Zhen'
'Feng, Cui-Ping'
'Gong, Feng-Hua'
'Ge, Jian-Hua'
'Hu, Qing-Mei'

_publ_section_title
;
 Reactions of Monoanions [(\m-RE)(\m-E)Fe2(CO)6]&#x2212;and Dianions
 [(\m-E)2Fe2(CO)6]2&#x2212;(E = Se, S) with N-Substituted Benzimidoyl
 Chlorides, Leading to Novel Butterfly Fe/E Cluster Complexes&#x2020;
;
_journal_issue 21
_journal_name_full Organometallics
_journal_page_first 5050
_journal_paper_doi 10.1021/om1002655
_journal_volume 29
_journal_year 2010
_chemical_formula_sum 'C20 H13 Fe2 N O6 S2'
_chemical_formula_weight 539.13
_chemical_name_systematic
; 
 ? 
;
_space_group_IT_number 14
_symmetry_cell_setting monoclinic
_symmetry_space_group_name_Hall '-P 2yn'
_symmetry_space_group_name_H-M 'P 1 21/n 1'
_atom_sites_solution_hydrogens geom
_atom_sites_solution_primary direct
_atom_sites_solution_secondary difmap
_audit_creation_method SHELXL-97
_cell_angle_alpha 90.00
_cell_angle_beta 112.86(3)
_cell_angle_gamma 90.00
_cell_formula_units_Z 4
_cell_length_a 14.073(3)
_cell_length_b 10.611(2)
_cell_length_c 15.801(3)
_cell_measurement_reflns_used 8120
_cell_measurement_temperature 113(2)
_cell_measurement_theta_max 27.910
_cell_measurement_theta_min 1.399
_cell_volume 2174.2(9)
_computing_cell_refinement CrystalClear
_computing_data_collection CrystalClear
_computing_data_reduction CrystalClear
_computing_molecular_graphics 'Bruker SHELXTL'
_computing_publication_material 'CrystalStructure 3.8'
_computing_structure_refinement 'SHELXL-97 (Sheldrick, 1997)'
_computing_structure_solution 'SHELXS-97 (Sheldrick, 1990)'
_diffrn_ambient_temperature 113(2)
_diffrn_detector_area_resol_mean 14.63
_diffrn_measured_fraction_theta_full 1.000
_diffrn_measured_fraction_theta_max 1.000
_diffrn_measurement_device_type 'Rigaku Saturn CCD area detector'
_diffrn_measurement_method '\w and \f scans'
_diffrn_radiation_monochromator multilayer
_diffrn_radiation_source 'rotating anode'
_diffrn_radiation_type MoK\a
_diffrn_radiation_wavelength 0.71073
_diffrn_reflns_av_R_equivalents 0.0557
_diffrn_reflns_av_sigmaI/netI 0.0609
_diffrn_reflns_limit_h_max 16
_diffrn_reflns_limit_h_min -16
_diffrn_reflns_limit_k_max 11
_diffrn_reflns_limit_k_min -12
_diffrn_reflns_limit_l_max 18
_diffrn_reflns_limit_l_min -18
_diffrn_reflns_number 14606
_diffrn_reflns_theta_full 25.02
_diffrn_reflns_theta_max 25.02
_diffrn_reflns_theta_min 1.65
_diffrn_standards_decay_% 0
_diffrn_standards_interval_count 0
_diffrn_standards_interval_time 0
_diffrn_standards_number 0
_exptl_absorpt_coefficient_mu 1.563
_exptl_absorpt_correction_T_max 0.8346
_exptl_absorpt_correction_T_min 0.7249
_exptl_absorpt_correction_type multi-scan
_exptl_absorpt_process_details CrystalClear
_exptl_crystal_density_diffrn 1.647
_exptl_crystal_density_method 'not measured'
_exptl_crystal_F_000 1088
_exptl_crystal_size_max 0.22
_exptl_crystal_size_mid 0.18
_exptl_crystal_size_min 0.12
_refine_diff_density_max 0.743
_refine_diff_density_min -0.531
_refine_diff_density_rms 0.125
_refine_ls_extinction_coef 0.0539(13)
_refine_ls_extinction_expression Fc^*^=kFc[1+0.001xFc^2^\l^3^/sin(2\q)]^-1/4^
_refine_ls_extinction_method SHELXL
_refine_ls_goodness_of_fit_ref 0.821
_refine_ls_hydrogen_treatment constr
_refine_ls_matrix_type full
_refine_ls_number_parameters 282
_refine_ls_number_reflns 3841
_refine_ls_number_restraints 0
_refine_ls_restrained_S_all 0.821
_refine_ls_R_factor_all 0.0383
_refine_ls_R_factor_gt 0.0345
_refine_ls_shift/su_max 0.001
_refine_ls_shift/su_mean 0.000
_refine_ls_structure_factor_coef Fsqd
_refine_ls_weighting_details 'calc w=1/[\s^2^(Fo^2^)+(0.0573P)^2^+0.0000P] where P=(Fo^2^+2Fc^2^)/3'
_refine_ls_weighting_scheme calc
_refine_ls_wR_factor_gt 0.0824
_refine_ls_wR_factor_ref 0.0839
_reflns_number_gt 3046
_reflns_number_total 3841
_reflns_threshold_expression >2sigma(I)
_cod_data_source_file om1002655_si_002.cif
_cod_data_source_block m091130c
_cod_depositor_comments
;
The following automatic conversions were performed:

'_symmetry_cell_setting' value 'Monoclinic' changed to 'monoclinic'
according to /home/saulius/struct/CIF-dictionaries/cif_core.dic
dictionary named 'cif_core.dic' version 2.4.1 from
2010-06-29.

'_exptl_absorpt_correction_type' value 'MULTI-SCAN'
changed to 'multi-scan' according to
/home/saulius/struct/CIF-dictionaries/cif_core.dic dictionary named
'cif_core.dic' version 2.4.1 from
2010-06-29.

'_refine_ls_hydrogen_treatment' value 'CONSTR' changed
to 'constr' according to
/home/saulius/struct/CIF-dictionaries/cif_core.dic dictionary named
'cif_core.dic' version 2.4.1 from 2010-06-29.

Automatic conversion script
Id: cif_fix_values 1715 2011-07-08 13:25:40Z adriana 
;
_cod_original_cell_volume 2174.3(8)
_cod_original_sg_symbol_H-M P2(1)/n
_cod_database_code 4066062

loop_
_symmetry_equiv_pos_as_xyz
'x, y, z'
'-x+1/2, y+1/2, -z+1/2'
'-x, -y, -z'
'x-1/2, -y-1/2, z-1/2'

loop_
_atom_site_label
_atom_site_type_symbol
_atom_site_fract_x
_atom_site_fract_y
_atom_site_fract_z
_atom_site_U_iso_or_equiv
_atom_site_adp_type
_atom_site_occupancy
_atom_site_symmetry_multiplicity
_atom_site_calc_flag
_atom_site_refinement_flags
Fe1 Fe 0.34440(3) 0.14390(3) 0.99635(2) 0.01455(13) Uani 1 1 d .
Fe2 Fe 0.24496(3) 0.34349(3) 0.90271(2) 0.01502(13) Uani 1 1 d .
S1 S 0.17615(4) 0.18687(6) 0.95567(4) 0.01618(17) Uani 1 1 d .
S2 S 0.38122(5) 0.25725(5) 1.12998(4) 0.01795(17) Uani 1 1 d .
O1 O 0.54318(15) 0.24384(17) 1.00697(16) 0.0378(5) Uani 1 1 d .
O2 O 0.39724(15) -0.07806(17) 1.11815(13) 0.0326(5) Uani 1 1 d .
O3 O 0.32156(18) -0.02272(18) 0.84263(14) 0.0378(5) Uani 1 1 d .
O4 O 0.22469(18) 0.21295(18) 0.73410(13) 0.0388(5) Uani 1 1 d .
O5 O 0.05686(16) 0.48604(19) 0.79292(14) 0.0392(5) Uani 1 1 d .
O6 O 0.41808(16) 0.48701(17) 0.88951(15) 0.0352(5) Uani 1 1 d .
N1 N 0.26533(15) 0.43763(17) 1.02039(13) 0.0135(4) Uani 1 1 d .
C1 C 0.4660(2) 0.2041(2) 1.00250(18) 0.0242(6) Uani 1 1 d .
C2 C 0.37633(19) 0.0081(2) 1.07118(17) 0.0192(6) Uani 1 1 d .
C3 C 0.3284(2) 0.0454(2) 0.90070(18) 0.0216(6) Uani 1 1 d .
C4 C 0.2329(2) 0.2613(2) 0.80073(18) 0.0233(6) Uani 1 1 d .
C5 C 0.1307(2) 0.4349(2) 0.83685(17) 0.0230(6) Uani 1 1 d .
C6 C 0.3508(2) 0.4337(2) 0.89534(18) 0.0223(6) Uani 1 1 d .
C7 C 0.08941(19) 0.0932(2) 0.86006(18) 0.0244(6) Uani 1 1 d .
H7A H 0.0306 0.1431 0.8243 0.037 Uiso 1 1 calc R
H7B H 0.0671 0.0204 0.8834 0.037 Uiso 1 1 calc R
H7C H 0.1249 0.0667 0.8221 0.037 Uiso 1 1 calc R
C8 C 0.32118(18) 0.4007(2) 1.10356(16) 0.0142(5) Uani 1 1 d .
C9 C 0.34004(18) 0.4833(2) 1.18480(16) 0.0155(5) Uani 1 1 d .
C10 C 0.30846(18) 0.4477(2) 1.25439(17) 0.0183(5) Uani 1 1 d .
H10 H 0.2790 0.3688 1.2529 0.022 Uiso 1 1 calc R
C11 C 0.3210(2) 0.5299(2) 1.32601(17) 0.0221(6) Uani 1 1 d .
H11 H 0.2983 0.5070 1.3718 0.027 Uiso 1 1 calc R
C12 C 0.3672(2) 0.6460(2) 1.32971(17) 0.0219(6) Uani 1 1 d .
H12 H 0.3743 0.7015 1.3774 0.026 Uiso 1 1 calc R
C13 C 0.40272(19) 0.6796(2) 1.26313(17) 0.0207(6) Uani 1 1 d .
H13 H 0.4361 0.7564 1.2672 0.025 Uiso 1 1 calc R
C14 C 0.38888(18) 0.5994(2) 1.18994(17) 0.0172(5) Uani 1 1 d .
H14 H 0.4120 0.6228 1.1445 0.021 Uiso 1 1 calc R
C15 C 0.20707(18) 0.5528(2) 1.01210(16) 0.0158(5) Uani 1 1 d .
C16 C 0.13126(19) 0.5581(2) 1.04699(17) 0.0195(5) Uani 1 1 d .
H16 H 0.1160 0.4871 1.0739 0.023 Uiso 1 1 calc R
C17 C 0.0778(2) 0.6696(2) 1.04175(19) 0.0259(6) Uani 1 1 d .
H17 H 0.0270 0.6734 1.0657 0.031 Uiso 1 1 calc R
C18 C 0.0995(2) 0.7748(2) 1.00124(19) 0.0280(7) Uani 1 1 d .
H18 H 0.0645 0.8500 0.9990 0.034 Uiso 1 1 calc R
C19 C 0.1733(2) 0.7680(2) 0.96404(19) 0.0272(7) Uani 1 1 d .
H19 H 0.1869 0.8384 0.9355 0.033 Uiso 1 1 calc R
C20 C 0.22736(19) 0.6575(2) 0.96876(18) 0.0200(6) Uani 1 1 d .
H20 H 0.2767 0.6532 0.9432 0.024 Uiso 1 1 calc R

loop_
_atom_site_aniso_label
_atom_site_aniso_U_11
_atom_site_aniso_U_22
_atom_site_aniso_U_33
_atom_site_aniso_U_23
_atom_site_aniso_U_13
_atom_site_aniso_U_12
Fe1 0.0139(2) 0.0140(2) 0.0153(2) -0.00189(14) 0.00527(16) 0.00099(13)
Fe2 0.0181(2) 0.0150(2) 0.0121(2) -0.00013(14) 0.00595(16) -0.00016(14)
S1 0.0137(3) 0.0183(3) 0.0154(3) 0.0011(3) 0.0043(3) -0.0003(2)
S2 0.0187(3) 0.0162(3) 0.0150(3) -0.0015(2) 0.0023(3) 0.0045(2)
O1 0.0222(11) 0.0367(12) 0.0618(15) -0.0099(11) 0.0243(11) -0.0064(9)
O2 0.0424(12) 0.0217(11) 0.0254(11) 0.0033(9) 0.0042(9) 0.0047(9)
O3 0.0601(15) 0.0268(11) 0.0270(11) -0.0086(10) 0.0173(10) 0.0050(10)
O4 0.0734(16) 0.0257(11) 0.0189(11) -0.0015(9) 0.0196(11) 0.0019(10)
O5 0.0347(12) 0.0421(13) 0.0270(11) 0.0030(10) -0.0031(10) 0.0117(10)
O6 0.0360(12) 0.0283(11) 0.0512(14) -0.0002(10) 0.0279(11) -0.0050(9)
N1 0.0127(10) 0.0128(10) 0.0154(10) -0.0012(8) 0.0057(9) -0.0002(8)
C1 0.0253(15) 0.0203(14) 0.0286(15) -0.0057(12) 0.0122(12) 0.0027(12)
C2 0.0191(13) 0.0176(14) 0.0187(13) -0.0055(12) 0.0051(11) 0.0002(11)
C3 0.0229(14) 0.0192(13) 0.0239(14) 0.0033(13) 0.0104(12) 0.0029(11)
C4 0.0341(16) 0.0174(14) 0.0198(14) 0.0045(12) 0.0120(12) -0.0003(11)
C5 0.0286(15) 0.0235(15) 0.0146(13) -0.0010(11) 0.0060(12) -0.0013(12)
C6 0.0280(15) 0.0185(14) 0.0227(14) -0.0028(11) 0.0126(12) 0.0020(11)
C7 0.0175(13) 0.0232(15) 0.0256(14) 0.0013(12) 0.0009(11) -0.0042(11)
C8 0.0130(12) 0.0142(12) 0.0177(12) 0.0007(11) 0.0085(10) 0.0012(10)
C9 0.0112(12) 0.0177(13) 0.0152(12) -0.0008(11) 0.0024(10) 0.0043(10)
C10 0.0168(12) 0.0195(13) 0.0177(13) 0.0022(11) 0.0058(11) -0.0005(10)
C11 0.0206(14) 0.0318(15) 0.0163(13) -0.0009(12) 0.0097(11) 0.0034(11)
C12 0.0263(15) 0.0221(14) 0.0160(13) -0.0072(11) 0.0067(12) 0.0059(11)
C13 0.0204(13) 0.0169(13) 0.0200(13) -0.0024(11) 0.0025(11) 0.0003(11)
C14 0.0179(13) 0.0192(13) 0.0146(12) 0.0002(11) 0.0064(10) 0.0011(10)
C15 0.0125(12) 0.0146(12) 0.0164(12) -0.0031(10) 0.0012(10) 0.0017(10)
C16 0.0166(13) 0.0199(13) 0.0202(13) 0.0006(11) 0.0051(11) -0.0002(10)
C17 0.0174(13) 0.0304(16) 0.0287(15) -0.0029(13) 0.0075(12) 0.0061(11)
C18 0.0198(14) 0.0217(15) 0.0344(16) -0.0040(13) 0.0016(13) 0.0069(11)
C19 0.0279(15) 0.0158(14) 0.0300(15) 0.0025(12) 0.0026(13) -0.0026(11)
C20 0.0159(13) 0.0206(14) 0.0225(14) 0.0012(11) 0.0065(11) -0.0011(10)

loop_
_atom_type_symbol
_atom_type_description
_atom_type_scat_dispersion_real
_atom_type_scat_dispersion_imag
_atom_type_scat_source
C C 0.0033 0.0016 'International Tables Vol C Tables 4.2.6.8 and 6.1.1.4'
H H 0.0000 0.0000 'International Tables Vol C Tables 4.2.6.8 and 6.1.1.4'
N N 0.0061 0.0033 'International Tables Vol C Tables 4.2.6.8 and 6.1.1.4'
O O 0.0106 0.0060 'International Tables Vol C Tables 4.2.6.8 and 6.1.1.4'
S S 0.1246 0.1234 'International Tables Vol C Tables 4.2.6.8 and 6.1.1.4'
Fe Fe 0.3463 0.8444 'International Tables Vol C Tables 4.2.6.8 and 6.1.1.4'

loop_
_geom_angle_atom_site_label_1
_geom_angle_atom_site_label_2
_geom_angle_atom_site_label_3
_geom_angle
C3 Fe1 C1 93.35(12)
C3 Fe1 C2 90.27(11)
C1 Fe1 C2 105.03(12)
C3 Fe1 S1 96.02(9)
C1 Fe1 S1 145.15(9)
C2 Fe1 S1 108.40(8)
C3 Fe1 S2 173.39(8)
C1 Fe1 S2 83.93(9)
C2 Fe1 S2 84.64(8)
S1 Fe1 S2 89.60(4)
C3 Fe1 Fe2 97.47(8)
C1 Fe1 Fe2 91.79(9)
C2 Fe1 Fe2 161.07(8)
S1 Fe1 Fe2 53.75(2)
S2 Fe1 Fe2 88.65(3)
C4 Fe2 C6 89.54(12)
C4 Fe2 C5 89.51(12)
C6 Fe2 C5 104.37(12)
C4 Fe2 N1 177.53(10)
C6 Fe2 N1 88.40(10)
C5 Fe2 N1 92.32(10)
C4 Fe2 S1 94.10(8)
C6 Fe2 S1 154.19(9)
C5 Fe2 S1 101.21(9)
N1 Fe2 S1 87.17(6)
C4 Fe2 Fe1 87.57(8)
C6 Fe2 Fe1 100.88(8)
C5 Fe2 Fe1 154.56(8)
N1 Fe2 Fe1 91.48(6)
S1 Fe2 Fe1 53.87(2)
C7 S1 Fe2 109.99(9)
C7 S1 Fe1 114.72(9)
Fe2 S1 Fe1 72.37(3)
C8 S2 Fe1 109.03(9)
C8 N1 C15 116.35(19)
C8 N1 Fe2 126.22(16)
C15 N1 Fe2 117.29(15)
O1 C1 Fe1 179.1(2)
O2 C2 Fe1 179.3(2)
O3 C3 Fe1 176.2(2)
O4 C4 Fe2 177.5(2)
O5 C5 Fe2 176.1(2)
O6 C6 Fe2 177.8(2)
S1 C7 H7A 109.5
S1 C7 H7B 109.5
H7A C7 H7B 109.5
S1 C7 H7C 109.5
H7A C7 H7C 109.5
H7B C7 H7C 109.5
N1 C8 C9 121.8(2)
N1 C8 S2 124.14(18)
C9 C8 S2 114.01(17)
C10 C9 C14 119.7(2)
C10 C9 C8 121.1(2)
C14 C9 C8 119.2(2)
C11 C10 C9 119.8(2)
C11 C10 H10 120.1
C9 C10 H10 120.1
C12 C11 C10 120.3(2)
C12 C11 H11 119.9
C10 C11 H11 119.9
C13 C12 C11 120.2(2)
C13 C12 H12 119.9
C11 C12 H12 119.9
C12 C13 C14 120.2(2)
C12 C13 H13 119.9
C14 C13 H13 119.9
C13 C14 C9 119.7(2)
C13 C14 H14 120.1
C9 C14 H14 120.1
C16 C15 C20 120.2(2)
C16 C15 N1 119.8(2)
C20 C15 N1 120.1(2)
C15 C16 C17 119.8(2)
C15 C16 H16 120.1
C17 C16 H16 120.1
C18 C17 C16 120.4(3)
C18 C17 H17 119.8
C16 C17 H17 119.8
C17 C18 C19 119.6(2)
C17 C18 H18 120.2
C19 C18 H18 120.2
C18 C19 C20 120.7(2)
C18 C19 H19 119.7
C20 C19 H19 119.7
C19 C20 C15 119.3(2)
C19 C20 H20 120.3
C15 C20 H20 120.3

loop_
_geom_bond_atom_site_label_1
_geom_bond_atom_site_label_2
_geom_bond_distance
Fe1 C3 1.778(3)
Fe1 C1 1.793(3)
Fe1 C2 1.807(3)
Fe1 S1 2.2461(9)
Fe1 S2 2.3073(8)
Fe1 Fe2 2.6503(7)
Fe2 C4 1.782(3)
Fe2 C6 1.812(3)
Fe2 C5 1.820(3)
Fe2 N1 2.0307(19)
Fe2 S1 2.2427(8)
S1 C7 1.824(3)
S2 C8 1.712(2)
O1 C1 1.142(3)
O2 C2 1.141(3)
O3 C3 1.143(3)
O4 C4 1.136(3)
O5 C5 1.138(3)
O6 C6 1.137(3)
N1 C8 1.302(3)
N1 C15 1.449(3)
C7 H7A 0.9600
C7 H7B 0.9600
C7 H7C 0.9600
C8 C9 1.491(3)
C9 C10 1.389(3)
C9 C14 1.398(3)
C10 C11 1.385(4)
C10 H10 0.9300
C11 C12 1.385(3)
C11 H11 0.9300
C12 C13 1.375(4)
C12 H12 0.9300
C13 C14 1.388(3)
C13 H13 0.9300
C14 H14 0.9300
C15 C16 1.379(3)
C15 C20 1.392(3)
C16 C17 1.388(3)
C16 H16 0.9300
C17 C18 1.379(4)
C17 H17 0.9300
C18 C19 1.381(4)
C18 H18 0.9300
C19 C20 1.384(3)
C19 H19 0.9300
C20 H20 0.9300

loop_
_geom_torsion_atom_site_label_1
_geom_torsion_atom_site_label_2
_geom_torsion_atom_site_label_3
_geom_torsion_atom_site_label_4
_geom_torsion
C3 Fe1 Fe2 C4 -4.86(12)
C1 Fe1 Fe2 C4 88.75(12)
C2 Fe1 Fe2 C4 -118.2(3)
S1 Fe1 Fe2 C4 -96.87(9)
S2 Fe1 Fe2 C4 172.64(9)
C3 Fe1 Fe2 C6 -93.92(12)
C1 Fe1 Fe2 C6 -0.31(12)
C2 Fe1 Fe2 C6 152.7(3)
S1 Fe1 Fe2 C6 174.07(9)
S2 Fe1 Fe2 C6 83.58(9)
C3 Fe1 Fe2 C5 78.9(2)
C1 Fe1 Fe2 C5 172.5(2)
C2 Fe1 Fe2 C5 -34.5(3)
S1 Fe1 Fe2 C5 -13.12(19)
S2 Fe1 Fe2 C5 -103.61(19)
C3 Fe1 Fe2 N1 177.42(10)
C1 Fe1 Fe2 N1 -88.97(10)
C2 Fe1 Fe2 N1 64.0(2)
S1 Fe1 Fe2 N1 85.41(6)
S2 Fe1 Fe2 N1 -5.08(6)
C3 Fe1 Fe2 S1 92.01(9)
C1 Fe1 Fe2 S1 -174.38(9)
C2 Fe1 Fe2 S1 -21.4(2)
S2 Fe1 Fe2 S1 -90.49(4)
C4 Fe2 S1 C7 -26.59(13)
C6 Fe2 S1 C7 -124.0(2)
C5 Fe2 S1 C7 63.72(13)
N1 Fe2 S1 C7 155.53(11)
Fe1 Fe2 S1 C7 -110.57(10)
C4 Fe2 S1 Fe1 83.98(9)
C6 Fe2 S1 Fe1 -13.48(19)
C5 Fe2 S1 Fe1 174.29(8)
N1 Fe2 S1 Fe1 -93.90(6)
C3 Fe1 S1 C7 9.54(13)
C1 Fe1 S1 C7 114.26(18)
C2 Fe1 S1 C7 -82.76(13)
S2 Fe1 S1 C7 -166.98(10)
Fe2 Fe1 S1 C7 104.40(10)
C3 Fe1 S1 Fe2 -94.86(8)
C1 Fe1 S1 Fe2 9.86(15)
C2 Fe1 S1 Fe2 172.84(8)
S2 Fe1 S1 Fe2 88.62(3)
C3 Fe1 S2 C8 162.1(7)
C1 Fe1 S2 C8 96.17(12)
C2 Fe1 S2 C8 -158.05(12)
S1 Fe1 S2 C8 -49.53(9)
Fe2 Fe1 S2 C8 4.23(9)
C4 Fe2 N1 C8 -60(2)
C6 Fe2 N1 C8 -93.7(2)
C5 Fe2 N1 C8 162.0(2)
S1 Fe2 N1 C8 60.91(19)
Fe1 Fe2 N1 C8 7.19(19)
C4 Fe2 N1 C15 124(2)
C6 Fe2 N1 C15 90.79(17)
C5 Fe2 N1 C15 -13.53(18)
S1 Fe2 N1 C15 -114.65(16)
Fe1 Fe2 N1 C15 -168.36(16)
C3 Fe1 C1 O1 155(20)
C2 Fe1 C1 O1 -113(20)
S1 Fe1 C1 O1 50(20)
S2 Fe1 C1 O1 -31(20)
Fe2 Fe1 C1 O1 58(20)
C3 Fe1 C2 O2 54(25)
C1 Fe1 C2 O2 -39(25)
S1 Fe1 C2 O2 151(25)
S2 Fe1 C2 O2 -121(25)
Fe2 Fe1 C2 O2 169(100)
C1 Fe1 C3 O3 83(4)
C2 Fe1 C3 O3 -22(4)
S1 Fe1 C3 O3 -130(4)
S2 Fe1 C3 O3 18(4)
Fe2 Fe1 C3 O3 175(4)
C6 Fe2 C4 O4 -58(6)
C5 Fe2 C4 O4 46(6)
N1 Fe2 C4 O4 -92(6)
S1 Fe2 C4 O4 147(6)
Fe1 Fe2 C4 O4 -159(6)
C4 Fe2 C5 O5 38(4)
C6 Fe2 C5 O5 127(4)
N1 Fe2 C5 O5 -144(4)
S1 Fe2 C5 O5 -56(4)
Fe1 Fe2 C5 O5 -45(4)
C4 Fe2 C6 O6 -32(7)
C5 Fe2 C6 O6 -122(7)
N1 Fe2 C6 O6 146(7)
S1 Fe2 C6 O6 66(7)
Fe1 Fe2 C6 O6 55(7)
C15 N1 C8 C9 -11.1(3)
Fe2 N1 C8 C9 173.33(16)
C15 N1 C8 S2 170.34(17)
Fe2 N1 C8 S2 -5.3(3)
Fe1 S2 C8 N1 -0.9(2)
Fe1 S2 C8 C9 -179.55(14)
N1 C8 C9 C10 119.2(3)
S2 C8 C9 C10 -62.1(3)
N1 C8 C9 C14 -59.8(3)
S2 C8 C9 C14 119.0(2)
C14 C9 C10 C11 3.1(4)
C8 C9 C10 C11 -175.8(2)
C9 C10 C11 C12 -1.6(4)
C10 C11 C12 C13 -1.2(4)
C11 C12 C13 C14 2.5(4)
C12 C13 C14 C9 -1.0(4)
C10 C9 C14 C13 -1.8(3)
C8 C9 C14 C13 177.1(2)
C8 N1 C15 C16 -62.9(3)
Fe2 N1 C15 C16 113.1(2)
C8 N1 C15 C20 117.3(3)
Fe2 N1 C15 C20 -66.7(3)
C20 C15 C16 C17 -2.4(4)
N1 C15 C16 C17 177.9(2)
C15 C16 C17 C18 0.5(4)
C16 C17 C18 C19 1.4(4)
C17 C18 C19 C20 -1.4(4)
C18 C19 C20 C15 -0.4(4)
C16 C15 C20 C19 2.3(4)
N1 C15 C20 C19 -177.9(2)
